data_7052202
loop_
_publ_author_name
'Marcos, Paula M.'
'F\'elix, Sandra'
'Ascenso, Jos\'e R.'
'Segurado, Manuel A. P.'
'Thu\'ery, Pierre'
'Mellah, Besma'
'Michel, Sylvia'
'Hubscher-Bruder, V\'eronique'
'Arnaud-Neu, Fran\,coise'

_publ_section_title
;
 Complexation and transport of transition and heavy metal cations by
 p-tert-butyldihomooxacalix[4]arene tetraketones and X-ray crystal
 structure of the tert-butyl ketone derivative
;
_journal_issue 12
_journal_name_full 'New Journal of Chemistry'
_journal_page_first 2111
_journal_paper_doi 10.1039/b705879a
_journal_volume 31
_journal_year 2007
_chemical_formula_sum 'C71 H101 N O9'
_chemical_formula_weight 1112.53
_space_group_IT_number 61
_symmetry_cell_setting orthorhombic
_symmetry_space_group_name_Hall '-P 2ac 2ab'
_symmetry_space_group_name_H-M 'P b c a'
_atom_sites_solution_hydrogens geom
_atom_sites_solution_primary direct
_atom_sites_solution_secondary difmap
_audit_creation_method SHELXL-97
_cell_angle_alpha 90.00
_cell_angle_beta 90.00
_cell_angle_gamma 90.00
_cell_formula_units_Z 8
_cell_length_a 19.0372(7)
_cell_length_b 22.9422(7)
_cell_length_c 30.2456(13)
_cell_measurement_reflns_used 142525
_cell_measurement_temperature 100(2)
_cell_measurement_theta_max 25.68
_cell_measurement_theta_min 3.03
_cell_volume 13209.9(8)
_computing_cell_refinement 'HKL2000 (Otwinowski & Minor, 1997)'
_computing_data_collection 'COLLECT (Hooft, 1998)'
_computing_data_reduction 'HKL2000 (Otwinowski & Minor, 1997)'
_computing_molecular_graphics 'SHELXTL (Sheldrick, 1999)'
_computing_publication_material 'SHELXTL (Sheldrick, 1999); PLATON (Spek, 2003)'
_computing_structure_refinement 'SHELXL-97 (Sheldrick, 1997)'
_computing_structure_solution 'SHELXS-97 (Sheldrick, 1997)'
_diffrn_ambient_temperature 100(2)
_diffrn_measured_fraction_theta_full 0.996
_diffrn_measured_fraction_theta_max 0.996
_diffrn_measurement_device_type 'Nonius Kappa-CCD area-detector diffractometer'
_diffrn_measurement_method 'one \f and three \w scans with 2\% steps'
_diffrn_radiation_monochromator graphite
_diffrn_radiation_source 'fine-focus sealed tube'
_diffrn_radiation_type MoK\a
_diffrn_radiation_wavelength 0.71073
_diffrn_reflns_av_R_equivalents 0.0615
_diffrn_reflns_av_sigmaI/netI 0.0803
_diffrn_reflns_limit_h_max 23
_diffrn_reflns_limit_h_min -23
_diffrn_reflns_limit_k_max 27
_diffrn_reflns_limit_k_min -27
_diffrn_reflns_limit_l_max 36
_diffrn_reflns_limit_l_min -36
_diffrn_reflns_number 142525
_diffrn_reflns_theta_full 25.68
_diffrn_reflns_theta_max 25.68
_diffrn_reflns_theta_min 3.03
_diffrn_standards_decay_% 0
_diffrn_standards_interval_time 0
_diffrn_standards_number 0
_exptl_absorpt_coefficient_mu 0.072
_exptl_absorpt_correction_type none
_exptl_crystal_colour colourless
_exptl_crystal_density_diffrn 1.118
_exptl_crystal_density_method 'not measured'
_exptl_crystal_description parallelepiped
_exptl_crystal_F_000 4848
_exptl_crystal_size_max 0.28
_exptl_crystal_size_mid 0.26
_exptl_crystal_size_min 0.16
_refine_diff_density_max 0.525
_refine_diff_density_min -0.323
_refine_diff_density_rms 0.058
_refine_ls_extinction_method none
_refine_ls_goodness_of_fit_ref 1.026
_refine_ls_hydrogen_treatment constr
_refine_ls_matrix_type full
_refine_ls_number_parameters 755
_refine_ls_number_reflns 12490
_refine_ls_number_restraints 0
_refine_ls_restrained_S_all 1.026
_refine_ls_R_factor_all 0.1381
_refine_ls_R_factor_gt 0.0776
_refine_ls_shift/su_max 0.001
_refine_ls_shift/su_mean 0.000
_refine_ls_structure_factor_coef Fsqd
_refine_ls_weighting_details 'calc w=1/[\s^2^(Fo^2^)+(0.0932P)^2^+15.1976P] where P=(Fo^2^+2Fc^2^)/3'
_refine_ls_weighting_scheme calc
_refine_ls_wR_factor_gt 0.1960
_refine_ls_wR_factor_ref 0.2175
_reflns_number_gt 7422
_reflns_number_total 12490
_reflns_threshold_expression >2sigma(I)
_cod_data_source_file b705879a.txt
_cod_data_source_block fa1
_cod_database_code 7052202

loop_
_symmetry_equiv_pos_as_xyz
'x, y, z'
'-x+1/2, -y, z+1/2'
'-x, y+1/2, -z+1/2'
'x+1/2, -y+1/2, -z'
'-x, -y, -z'
'x-1/2, y, -z-1/2'
'x, -y-1/2, z-1/2'
'-x-1/2, y-1/2, z'

loop_
_atom_site_label
_atom_site_type_symbol
_atom_site_fract_x
_atom_site_fract_y
_atom_site_fract_z
_atom_site_U_iso_or_equiv
_atom_site_adp_type
_atom_site_occupancy
_atom_site_symmetry_multiplicity
_atom_site_calc_flag
_atom_site_refinement_flags
_atom_site_disorder_assembly
_atom_site_disorder_group
O1 O 0.71324(12) 0.40865(10) 0.61642(7) 0.0321(6) Uani 1 1 d . . .
O2 O 0.74872(14) 0.46651(12) 0.54132(8) 0.0459(7) Uani 1 1 d . . .
O3 O 0.84480(12) 0.45917(10) 0.64670(7) 0.0329(6) Uani 1 1 d . . .
O4 O 0.91828(13) 0.46395(11) 0.57187(8) 0.0420(6) Uani 1 1 d . . .
O5 O 0.87910(11) 0.31258(10) 0.65713(7) 0.0321(6) Uani 1 1 d . . .
O6 O 0.94711(13) 0.24277(12) 0.59870(9) 0.0461(7) Uani 1 1 d . . .
O7 O 0.76121(12) 0.23355(9) 0.59968(7) 0.0299(6) Uani 1 1 d . . .
O8 O 0.72204(13) 0.20846(11) 0.51555(8) 0.0384(6) Uani 1 1 d . . .
O9 O 0.61194(12) 0.31234(9) 0.61106(7) 0.0308(5) Uani 1 1 d . . .
C1 C 0.59092(18) 0.41080(14) 0.59053(11) 0.0297(8) Uani 1 1 d . . .
C2 C 0.64978(18) 0.43663(15) 0.60861(11) 0.0299(8) Uani 1 1 d . . .
C3 C 0.64799(18) 0.49378(15) 0.62444(11) 0.0301(8) Uani 1 1 d . . .
C4 C 0.58558(18) 0.52537(15) 0.62045(11) 0.0321(8) Uani 1 1 d . . .
H4 H 0.5838 0.5631 0.6316 0.038 Uiso 1 1 calc R . .
C5 C 0.52607(18) 0.50219(15) 0.60042(11) 0.0327(8) Uani 1 1 d . . .
C6 C 0.53033(18) 0.44455(15) 0.58620(11) 0.0335(8) Uani 1 1 d . . .
H6 H 0.4909 0.4278 0.5732 0.040 Uiso 1 1 calc R . .
C7 C 0.45797(19) 0.53774(16) 0.59260(13) 0.0403(9) Uani 1 1 d . . .
C8 C 0.4635(2) 0.59830(17) 0.61192(14) 0.0506(11) Uani 1 1 d . . .
H8A H 0.4207 0.6192 0.6065 0.076 Uiso 1 1 calc R . .
H8B H 0.5020 0.6186 0.5983 0.076 Uiso 1 1 calc R . .
H8C H 0.4715 0.5956 0.6432 0.076 Uiso 1 1 calc R . .
C9 C 0.4464(2) 0.5445(2) 0.54245(14) 0.0570(12) Uani 1 1 d . . .
H9A H 0.4028 0.5644 0.5372 0.085 Uiso 1 1 calc R . .
H9B H 0.4448 0.5067 0.5289 0.085 Uiso 1 1 calc R . .
H9C H 0.4843 0.5667 0.5300 0.085 Uiso 1 1 calc R . .
C10 C 0.3958(2) 0.5059(2) 0.61342(18) 0.0675(14) Uani 1 1 d . . .
H10A H 0.4043 0.5006 0.6444 0.101 Uiso 1 1 calc R . .
H10B H 0.3901 0.4686 0.5995 0.101 Uiso 1 1 calc R . .
H10C H 0.3539 0.5286 0.6094 0.101 Uiso 1 1 calc R . .
C11 C 0.74878(18) 0.37859(15) 0.58195(11) 0.0323(8) Uani 1 1 d . . .
H11A H 0.7212 0.3448 0.5735 0.039 Uiso 1 1 calc R . .
H11B H 0.7935 0.3647 0.5931 0.039 Uiso 1 1 calc R . .
C12 C 0.76159(18) 0.41518(16) 0.54171(12) 0.0349(9) Uani 1 1 d . . .
C13 C 0.79340(19) 0.38508(16) 0.49995(12) 0.0369(9) Uani 1 1 d . . .
C14 C 0.7351(2) 0.34850(19) 0.47834(14) 0.0494(11) Uani 1 1 d . . .
H14A H 0.7516 0.3333 0.4507 0.074 Uiso 1 1 calc R . .
H14B H 0.6947 0.3725 0.4733 0.074 Uiso 1 1 calc R . .
H14C H 0.7227 0.3168 0.4976 0.074 Uiso 1 1 calc R . .
C15 C 0.85384(19) 0.34495(17) 0.51348(13) 0.0430(10) Uani 1 1 d . . .
H15A H 0.8730 0.3265 0.4877 0.064 Uiso 1 1 calc R . .
H15B H 0.8367 0.3157 0.5335 0.064 Uiso 1 1 calc R . .
H15C H 0.8898 0.3674 0.5278 0.064 Uiso 1 1 calc R . .
C16 C 0.8188(2) 0.43176(18) 0.46805(13) 0.0480(10) Uani 1 1 d . . .
H16A H 0.8536 0.4554 0.4823 0.072 Uiso 1 1 calc R . .
H16B H 0.7798 0.4557 0.4593 0.072 Uiso 1 1 calc R . .
H16C H 0.8389 0.4136 0.4424 0.072 Uiso 1 1 calc R . .
C17 C 0.71426(18) 0.52180(15) 0.64228(11) 0.0324(8) Uani 1 1 d . . .
H17A H 0.7050 0.5628 0.6476 0.039 Uiso 1 1 calc R . .
H17B H 0.7505 0.5194 0.6198 0.039 Uiso 1 1 calc R . .
C18 C 0.74214(18) 0.49487(14) 0.68459(11) 0.0307(8) Uani 1 1 d . . .
C19 C 0.80567(18) 0.46444(14) 0.68525(11) 0.0303(8) Uani 1 1 d . . .
C20 C 0.83115(18) 0.43909(15) 0.72420(12) 0.0324(8) Uani 1 1 d . . .
C21 C 0.79099(18) 0.44593(14) 0.76223(11) 0.0309(8) Uani 1 1 d . . .
H21 H 0.8072 0.4291 0.7883 0.037 Uiso 1 1 calc R . .
C22 C 0.72831(19) 0.47634(15) 0.76364(11) 0.0334(8) Uani 1 1 d . . .
C23 C 0.70520(19) 0.49990(15) 0.72387(12) 0.0329(8) Uani 1 1 d . . .
H23 H 0.6628 0.5200 0.7236 0.039 Uiso 1 1 calc R . .
C24 C 0.6882(2) 0.48769(17) 0.80737(12) 0.0420(10) Uani 1 1 d . . .
C25 C 0.7116(3) 0.54846(18) 0.82361(14) 0.0663(14) Uani 1 1 d . . .
H25A H 0.7018 0.5769 0.8012 0.099 Uiso 1 1 calc R . .
H25B H 0.7611 0.5480 0.8296 0.099 Uiso 1 1 calc R . .
H25C H 0.6865 0.5583 0.8501 0.099 Uiso 1 1 calc R . .
C26 C 0.7068(2) 0.44371(18) 0.84329(13) 0.0499(11) Uani 1 1 d . . .
H26A H 0.6782 0.4506 0.8689 0.075 Uiso 1 1 calc R . .
H26B H 0.7555 0.4479 0.8511 0.075 Uiso 1 1 calc R . .
H26C H 0.6986 0.4049 0.8325 0.075 Uiso 1 1 calc R . .
C27 C 0.6095(2) 0.4888(2) 0.80077(15) 0.0664(13) Uani 1 1 d . . .
H27A H 0.5869 0.4966 0.8285 0.100 Uiso 1 1 calc R . .
H27B H 0.5941 0.4517 0.7897 0.100 Uiso 1 1 calc R . .
H27C H 0.5976 0.5188 0.7799 0.100 Uiso 1 1 calc R . .
C28 C 0.88954(19) 0.50817(16) 0.63995(11) 0.0350(9) Uani 1 1 d . . .
H28A H 0.9289 0.5063 0.6603 0.042 Uiso 1 1 calc R . .
H28B H 0.8638 0.5438 0.6458 0.042 Uiso 1 1 calc R . .
C29 C 0.91600(17) 0.50860(16) 0.59328(12) 0.0312(8) Uani 1 1 d . . .
C30 C 0.93867(19) 0.56712(15) 0.57457(12) 0.0363(9) Uani 1 1 d . . .
C31 C 0.9767(3) 0.5591(2) 0.53116(15) 0.0640(13) Uani 1 1 d . . .
H31A H 0.9926 0.5962 0.5206 0.096 Uiso 1 1 calc R . .
H31B H 0.9452 0.5421 0.5099 0.096 Uiso 1 1 calc R . .
H31C H 1.0162 0.5338 0.5354 0.096 Uiso 1 1 calc R . .
C32 C 0.9851(2) 0.59939(17) 0.60759(13) 0.0449(10) Uani 1 1 d . . .
H32A H 1.0261 0.5765 0.6138 0.067 Uiso 1 1 calc R . .
H32B H 0.9594 0.6058 0.6345 0.067 Uiso 1 1 calc R . .
H32C H 0.9990 0.6362 0.5953 0.067 Uiso 1 1 calc R . .
C33 C 0.8708(2) 0.60158(17) 0.56545(14) 0.0511(11) Uani 1 1 d . . .
H33A H 0.8820 0.6367 0.5497 0.077 Uiso 1 1 calc R . .
H33B H 0.8487 0.6113 0.5930 0.077 Uiso 1 1 calc R . .
H33C H 0.8395 0.5782 0.5480 0.077 Uiso 1 1 calc R . .
C34 C 0.89978(18) 0.40510(15) 0.72389(12) 0.0344(9) Uani 1 1 d . . .
H34A H 0.9214 0.4087 0.6950 0.041 Uiso 1 1 calc R . .
H34B H 0.9316 0.4220 0.7454 0.041 Uiso 1 1 calc R . .
C35 C 0.88974(17) 0.34166(15) 0.73437(11) 0.0300(8) Uani 1 1 d . . .
C36 C 0.87741(17) 0.29828(15) 0.70203(11) 0.0288(8) Uani 1 1 d . . .
C37 C 0.86060(16) 0.24202(15) 0.71356(11) 0.0282(8) Uani 1 1 d . . .
C38 C 0.85795(17) 0.22722(16) 0.75833(11) 0.0312(8) Uani 1 1 d . . .
H38 H 0.8467 0.1892 0.7662 0.037 Uiso 1 1 calc R . .
C39 C 0.87168(17) 0.26781(16) 0.79163(11) 0.0317(8) Uani 1 1 d . . .
C40 C 0.88752(18) 0.32457(16) 0.77798(11) 0.0346(9) Uani 1 1 d . . .
H40 H 0.8971 0.3523 0.7996 0.042 Uiso 1 1 calc R . .
C41 C 0.86662(18) 0.25381(17) 0.84133(11) 0.0359(9) Uani 1 1 d . . .
C42 C 0.79841(19) 0.2798(2) 0.85895(13) 0.0474(10) Uani 1 1 d . . .
H42A H 0.7594 0.2645 0.8425 0.071 Uiso 1 1 calc R . .
H42B H 0.7997 0.3214 0.8558 0.071 Uiso 1 1 calc R . .
H42C H 0.7932 0.2699 0.8896 0.071 Uiso 1 1 calc R . .
C43 C 0.9281(2) 0.2795(2) 0.86604(13) 0.0558(12) Uani 1 1 d . . .
H43A H 0.9250 0.2691 0.8967 0.084 Uiso 1 1 calc R . .
H43B H 0.9273 0.3212 0.8632 0.084 Uiso 1 1 calc R . .
H43C H 0.9711 0.2646 0.8539 0.084 Uiso 1 1 calc R . .
C44 C 0.8646(3) 0.18872(19) 0.84951(13) 0.0629(14) Uani 1 1 d . . .
H44A H 0.9062 0.1711 0.8375 0.094 Uiso 1 1 calc R . .
H44B H 0.8239 0.1724 0.8355 0.094 Uiso 1 1 calc R . .
H44C H 0.8625 0.1814 0.8807 0.094 Uiso 1 1 calc R . .
C45 C 0.94540(18) 0.33139(15) 0.63946(11) 0.0333(8) Uani 1 1 d . . .
H45A H 0.9784 0.3366 0.6636 0.040 Uiso 1 1 calc R . .
H45B H 0.9392 0.3688 0.6251 0.040 Uiso 1 1 calc R . .
C46 C 0.97579(18) 0.28866(16) 0.60663(11) 0.0310(8) Uani 1 1 d . . .
C47 C 1.04589(17) 0.30384(15) 0.58404(11) 0.0326(8) Uani 1 1 d . . .
C48 C 1.1028(2) 0.27458(19) 0.61200(14) 0.0496(11) Uani 1 1 d . . .
H48A H 1.1032 0.2915 0.6410 0.074 Uiso 1 1 calc R . .
H48B H 1.1478 0.2802 0.5983 0.074 Uiso 1 1 calc R . .
H48C H 1.0932 0.2336 0.6142 0.074 Uiso 1 1 calc R . .
C49 C 1.0458(2) 0.27845(17) 0.53711(12) 0.0433(10) Uani 1 1 d . . .
H49A H 1.0908 0.2850 0.5236 0.065 Uiso 1 1 calc R . .
H49B H 1.0100 0.2971 0.5199 0.065 Uiso 1 1 calc R . .
H49C H 1.0367 0.2373 0.5385 0.065 Uiso 1 1 calc R . .
C50 C 1.0585(2) 0.36944(17) 0.58194(14) 0.0453(10) Uani 1 1 d . . .
H50A H 1.0623 0.3847 0.6114 0.068 Uiso 1 1 calc R . .
H50B H 1.0199 0.3879 0.5670 0.068 Uiso 1 1 calc R . .
H50C H 1.1012 0.3771 0.5661 0.068 Uiso 1 1 calc R . .
C51 C 0.84037(17) 0.19620(15) 0.67890(11) 0.0294(8) Uani 1 1 d . . .
H51A H 0.8615 0.2061 0.6507 0.035 Uiso 1 1 calc R . .
H51B H 0.8580 0.1583 0.6879 0.035 Uiso 1 1 calc R . .
C52 C 0.76039(17) 0.19359(14) 0.67393(11) 0.0275(8) Uani 1 1 d . . .
C53 C 0.72546(16) 0.21576(13) 0.63652(10) 0.0239(7) Uani 1 1 d . . .
C54 C 0.65242(17) 0.22173(14) 0.63700(11) 0.0283(8) Uani 1 1 d . . .
C55 C 0.61454(18) 0.20276(14) 0.67414(11) 0.0303(8) Uani 1 1 d . . .
H55 H 0.5661 0.2079 0.6745 0.036 Uiso 1 1 calc R . .
C56 C 0.64632(18) 0.17672(15) 0.71031(11) 0.0298(8) Uani 1 1 d . . .
C57 C 0.71996(17) 0.17326(15) 0.70849(11) 0.0309(8) Uani 1 1 d . . .
H57 H 0.7430 0.1561 0.7322 0.037 Uiso 1 1 calc R . .
C58 C 0.60646(18) 0.15468(15) 0.75088(11) 0.0332(8) Uani 1 1 d . . .
C59 C 0.6106(2) 0.08741(16) 0.75173(13) 0.0480(10) Uani 1 1 d . . .
H59A H 0.5887 0.0731 0.7782 0.072 Uiso 1 1 calc R . .
H59B H 0.6589 0.0755 0.7512 0.072 Uiso 1 1 calc R . .
H59C H 0.5867 0.0719 0.7264 0.072 Uiso 1 1 calc R . .
C60 C 0.6408(2) 0.17730(18) 0.79309(12) 0.0463(10) Uani 1 1 d . . .
H60A H 0.6416 0.2191 0.7926 0.069 Uiso 1 1 calc R . .
H60B H 0.6880 0.1628 0.7950 0.069 Uiso 1 1 calc R . .
H60C H 0.6144 0.1642 0.8183 0.069 Uiso 1 1 calc R . .
C61 C 0.5296(2) 0.1719(2) 0.75001(14) 0.0553(11) Uani 1 1 d . . .
H61A H 0.5257 0.2136 0.7504 0.083 Uiso 1 1 calc R . .
H61B H 0.5063 0.1560 0.7754 0.083 Uiso 1 1 calc R . .
H61C H 0.5081 0.1570 0.7236 0.083 Uiso 1 1 calc R . .
C62 C 0.79769(18) 0.18777(15) 0.57700(10) 0.0286(8) Uani 1 1 d . . .
H62A H 0.7909 0.1514 0.5928 0.034 Uiso 1 1 calc R . .
H62B H 0.8476 0.1963 0.5768 0.034 Uiso 1 1 calc R . .
C63 C 0.77224(17) 0.18076(14) 0.52987(11) 0.0275(8) Uani 1 1 d . . .
C64 C 0.81377(18) 0.14076(15) 0.50022(11) 0.0322(8) Uani 1 1 d . . .
C65 C 0.7685(2) 0.11803(19) 0.46243(12) 0.0483(10) Uani 1 1 d . . .
H65A H 0.7325 0.0931 0.4741 0.072 Uiso 1 1 calc R . .
H65B H 0.7973 0.0964 0.4422 0.072 Uiso 1 1 calc R . .
H65C H 0.7473 0.1503 0.4473 0.072 Uiso 1 1 calc R . .
C66 C 0.8454(2) 0.08945(17) 0.52569(13) 0.0462(10) Uani 1 1 d . . .
H66A H 0.8789 0.1037 0.5468 0.069 Uiso 1 1 calc R . .
H66B H 0.8684 0.0636 0.5054 0.069 Uiso 1 1 calc R . .
H66C H 0.8087 0.0689 0.5409 0.069 Uiso 1 1 calc R . .
C67 C 0.87429(19) 0.17775(17) 0.48125(12) 0.0418(10) Uani 1 1 d . . .
H67A H 0.8553 0.2090 0.4639 0.063 Uiso 1 1 calc R . .
H67B H 0.9036 0.1537 0.4630 0.063 Uiso 1 1 calc R . .
H67C H 0.9016 0.1935 0.5051 0.063 Uiso 1 1 calc R . .
C68 C 0.61572(18) 0.25240(14) 0.59988(11) 0.0272(8) Uani 1 1 d . . .
H68A H 0.6416 0.2473 0.5725 0.033 Uiso 1 1 calc R . .
H68B H 0.5689 0.2366 0.5959 0.033 Uiso 1 1 calc R . .
C69 C 0.58833(18) 0.34812(14) 0.57574(11) 0.0321(8) Uani 1 1 d . . .
H69A H 0.5407 0.3376 0.5677 0.039 Uiso 1 1 calc R . .
H69B H 0.6182 0.3427 0.5501 0.039 Uiso 1 1 calc R . .
N1 N 0.5820(3) 0.3367(2) 0.77330(16) 0.0858(14) Uani 1 1 d . . .
C70 C 0.6245(3) 0.3374(2) 0.74600(17) 0.0609(12) Uani 1 1 d . . .
C71 C 0.6782(2) 0.33801(18) 0.71257(14) 0.0540(11) Uani 1 1 d . . .
H71A H 0.7070 0.3720 0.7162 0.081 Uiso 1 1 calc R . .
H71B H 0.6567 0.3387 0.6839 0.081 Uiso 1 1 calc R . .
H71C H 0.7067 0.3037 0.7153 0.081 Uiso 1 1 calc R . .

loop_
_atom_site_aniso_label
_atom_site_aniso_U_11
_atom_site_aniso_U_22
_atom_site_aniso_U_33
_atom_site_aniso_U_23
_atom_site_aniso_U_13
_atom_site_aniso_U_12
O1 0.0281(13) 0.0354(14) 0.0329(14) -0.0022(11) -0.0035(11) 0.0031(11)
O2 0.0503(17) 0.0385(17) 0.0489(17) 0.0023(13) 0.0139(14) 0.0108(13)
O3 0.0348(14) 0.0330(14) 0.0309(13) -0.0054(10) 0.0038(11) -0.0082(11)
O4 0.0459(16) 0.0393(16) 0.0410(15) -0.0027(13) 0.0068(12) 0.0010(13)
O5 0.0259(13) 0.0455(15) 0.0250(13) 0.0017(10) 0.0029(10) -0.0026(11)
O6 0.0376(15) 0.0497(17) 0.0508(17) -0.0106(13) 0.0131(13) -0.0125(14)
O7 0.0340(13) 0.0295(13) 0.0261(13) -0.0006(10) 0.0014(11) 0.0025(11)
O8 0.0356(14) 0.0491(16) 0.0305(14) -0.0005(12) -0.0022(11) 0.0102(13)
O9 0.0364(13) 0.0292(13) 0.0267(13) -0.0025(10) -0.0030(11) 0.0004(11)
C1 0.034(2) 0.0268(19) 0.0280(19) 0.0021(15) -0.0018(16) 0.0010(16)
C2 0.029(2) 0.031(2) 0.0299(19) 0.0054(15) 0.0017(16) 0.0059(16)
C3 0.035(2) 0.032(2) 0.0230(18) 0.0022(15) 0.0047(16) -0.0023(17)
C4 0.038(2) 0.031(2) 0.0269(19) -0.0004(15) 0.0067(16) 0.0004(17)
C5 0.030(2) 0.037(2) 0.031(2) -0.0003(16) 0.0072(16) 0.0014(17)
C6 0.0281(19) 0.039(2) 0.033(2) -0.0013(16) 0.0009(16) -0.0019(17)
C7 0.033(2) 0.041(2) 0.048(2) -0.0095(18) 0.0020(18) 0.0095(18)
C8 0.046(2) 0.048(2) 0.058(3) -0.011(2) 0.005(2) 0.020(2)
C9 0.049(3) 0.066(3) 0.056(3) -0.010(2) -0.015(2) 0.027(2)
C10 0.039(3) 0.065(3) 0.098(4) -0.006(3) 0.016(3) 0.006(2)
C11 0.0260(18) 0.032(2) 0.039(2) -0.0040(16) -0.0021(17) 0.0050(16)
C12 0.029(2) 0.031(2) 0.045(2) 0.0070(17) 0.0017(17) 0.0025(17)
C13 0.034(2) 0.035(2) 0.042(2) -0.0050(17) 0.0036(17) 0.0027(17)
C14 0.040(2) 0.057(3) 0.051(3) -0.005(2) -0.006(2) 0.003(2)
C15 0.033(2) 0.047(2) 0.048(2) -0.0100(19) 0.0045(18) 0.0061(19)
C16 0.052(3) 0.051(2) 0.041(2) -0.0023(19) 0.011(2) 0.002(2)
C17 0.031(2) 0.032(2) 0.034(2) 0.0012(16) 0.0016(16) -0.0010(16)
C18 0.034(2) 0.0253(19) 0.033(2) -0.0053(15) 0.0011(17) -0.0069(16)
C19 0.033(2) 0.0299(19) 0.0282(19) -0.0021(15) 0.0025(16) -0.0077(17)
C20 0.031(2) 0.031(2) 0.035(2) -0.0038(16) -0.0011(16) -0.0099(16)
C21 0.034(2) 0.0304(19) 0.0288(19) 0.0004(15) 0.0003(16) -0.0012(16)
C22 0.040(2) 0.030(2) 0.030(2) -0.0004(15) 0.0027(17) -0.0057(17)
C23 0.0302(19) 0.029(2) 0.039(2) -0.0040(16) -0.0012(17) -0.0030(16)
C24 0.043(2) 0.045(2) 0.039(2) 0.0042(18) 0.0097(18) 0.0026(19)
C25 0.108(4) 0.050(3) 0.041(3) -0.009(2) 0.025(3) -0.004(3)
C26 0.054(3) 0.053(3) 0.042(2) 0.003(2) 0.014(2) 0.000(2)
C27 0.051(3) 0.099(4) 0.049(3) -0.006(3) 0.014(2) 0.007(3)
C28 0.035(2) 0.040(2) 0.030(2) -0.0044(16) -0.0026(17) -0.0093(18)
C29 0.0249(19) 0.032(2) 0.037(2) -0.0024(17) -0.0037(16) 0.0002(16)
C30 0.033(2) 0.035(2) 0.041(2) -0.0034(17) 0.0086(17) 0.0003(17)
C31 0.082(3) 0.058(3) 0.053(3) 0.005(2) 0.020(3) -0.017(3)
C32 0.039(2) 0.041(2) 0.054(3) 0.0045(19) 0.000(2) -0.0050(19)
C33 0.060(3) 0.037(2) 0.056(3) 0.0040(19) -0.017(2) 0.002(2)
C34 0.030(2) 0.041(2) 0.032(2) -0.0039(16) -0.0035(16) -0.0045(17)
C35 0.0173(16) 0.041(2) 0.032(2) -0.0007(16) -0.0024(15) -0.0015(16)
C36 0.0210(17) 0.034(2) 0.032(2) -0.0008(16) -0.0074(15) 0.0025(15)
C37 0.0160(16) 0.043(2) 0.0251(19) -0.0027(15) -0.0009(14) 0.0031(15)
C38 0.0276(18) 0.035(2) 0.031(2) 0.0044(16) -0.0003(16) 0.0065(16)
C39 0.0260(19) 0.042(2) 0.0266(19) -0.0011(16) -0.0026(15) 0.0052(16)
C40 0.0286(19) 0.046(2) 0.029(2) -0.0046(17) -0.0015(16) 0.0001(17)
C41 0.035(2) 0.053(2) 0.0201(18) 0.0015(16) -0.0020(15) 0.0042(18)
C42 0.032(2) 0.079(3) 0.032(2) 0.001(2) 0.0044(17) 0.008(2)
C43 0.039(2) 0.098(4) 0.030(2) 0.003(2) -0.0042(19) 0.002(2)
C44 0.110(4) 0.052(3) 0.027(2) 0.0093(19) 0.002(2) 0.019(3)
C45 0.032(2) 0.039(2) 0.0291(19) 0.0038(16) -0.0015(16) -0.0026(17)
C46 0.031(2) 0.037(2) 0.0249(19) 0.0049(16) 0.0000(15) -0.0036(17)
C47 0.0224(18) 0.044(2) 0.032(2) 0.0058(16) 0.0006(15) -0.0018(16)
C48 0.031(2) 0.065(3) 0.052(3) 0.018(2) -0.0050(19) -0.002(2)
C49 0.040(2) 0.051(2) 0.039(2) -0.0003(18) 0.0126(18) 0.0011(19)
C50 0.036(2) 0.049(2) 0.051(2) 0.0044(19) 0.0044(19) -0.0119(19)
C51 0.0249(18) 0.0310(19) 0.032(2) 0.0035(15) -0.0022(15) 0.0013(15)
C52 0.0275(18) 0.0298(19) 0.0251(18) -0.0053(15) 0.0029(15) -0.0024(15)
C53 0.0259(18) 0.0240(18) 0.0218(17) -0.0007(14) 0.0013(14) -0.0040(15)
C54 0.0310(19) 0.0290(19) 0.0248(18) -0.0063(14) 0.0008(15) -0.0017(16)
C55 0.0258(18) 0.035(2) 0.030(2) -0.0037(15) -0.0008(16) 0.0008(16)
C56 0.0304(19) 0.034(2) 0.0252(19) -0.0017(15) 0.0027(16) -0.0016(16)
C57 0.0283(19) 0.038(2) 0.0270(19) 0.0003(16) -0.0003(15) 0.0011(16)
C58 0.0290(19) 0.043(2) 0.0280(19) 0.0027(16) 0.0050(15) 0.0004(17)
C59 0.058(3) 0.044(2) 0.042(2) -0.0020(19) 0.009(2) -0.004(2)
C60 0.055(3) 0.052(2) 0.032(2) 0.0007(18) 0.0071(19) -0.009(2)
C61 0.043(2) 0.072(3) 0.051(3) 0.016(2) 0.013(2) 0.006(2)
C62 0.0278(18) 0.0328(19) 0.0252(18) -0.0018(15) 0.0040(15) -0.0013(16)
C63 0.0216(18) 0.0300(19) 0.0309(19) 0.0020(15) 0.0027(15) -0.0034(16)
C64 0.037(2) 0.036(2) 0.0236(18) 0.0006(15) -0.0012(16) 0.0039(17)
C65 0.050(3) 0.060(3) 0.035(2) -0.0100(19) 0.0014(19) -0.001(2)
C66 0.058(3) 0.039(2) 0.041(2) -0.0037(18) 0.008(2) 0.012(2)
C67 0.040(2) 0.049(2) 0.036(2) -0.0015(18) 0.0132(18) 0.0038(19)
C68 0.0261(18) 0.0297(19) 0.0259(18) 0.0004(14) -0.0005(15) 0.0051(15)
C69 0.0300(19) 0.034(2) 0.033(2) 0.0017(16) -0.0039(16) 0.0041(16)
N1 0.089(3) 0.079(3) 0.089(3) 0.001(3) 0.028(3) -0.001(3)
C70 0.062(3) 0.055(3) 0.066(3) -0.002(2) 0.013(3) -0.007(2)
C71 0.065(3) 0.046(3) 0.051(3) -0.011(2) 0.014(2) -0.012(2)

loop_
_atom_type_symbol
_atom_type_description
_atom_type_scat_dispersion_real
_atom_type_scat_dispersion_imag
_atom_type_scat_source
C C 0.0033 0.0016 'International Tables Vol C Tables 4.2.6.8 and 6.1.1.4'
H H 0.0000 0.0000 'International Tables Vol C Tables 4.2.6.8 and 6.1.1.4'
O O 0.0106 0.0060 'International Tables Vol C Tables 4.2.6.8 and 6.1.1.4'
N N 0.0061 0.0033 'International Tables Vol C Tables 4.2.6.8 and 6.1.1.4'

loop_
_geom_angle_atom_site_label_1
_geom_angle_atom_site_label_2
_geom_angle_atom_site_label_3
_geom_angle
_geom_angle_site_symmetry_1
_geom_angle_site_symmetry_3
_geom_angle_publ_flag
C2 O1 C11 120.9(3) . . ?
C2 O1 O3 128.23(19) . . ?
C11 O1 O3 90.83(18) . . ?
C2 O1 O7 128.19(19) . . ?
C11 O1 O7 48.41(16) . . ?
O3 O1 O7 103.57(8) . . ?
C19 O3 C28 111.8(2) . . ?
C19 O3 O1 80.63(17) . . ?
C28 O3 O1 141.6(2) . . ?
C19 O3 O5 96.32(18) . . ?
C28 O3 O5 132.1(2) . . ?
O1 O3 O5 78.62(8) . . ?
C36 O5 C45 116.9(2) . . ?
C36 O5 O7 111.08(18) . . ?
C45 O5 O7 123.72(18) . . ?
C36 O5 O3 108.32(18) . . ?
C45 O5 O3 80.73(17) . . ?
O7 O5 O3 110.64(8) . . ?
C53 O7 C62 114.3(2) . . ?
C53 O7 O5 94.12(17) . . ?
C62 O7 O5 108.57(17) . . ?
C53 O7 O1 94.59(17) . . ?
C62 O7 O1 150.90(18) . . ?
O5 O7 O1 64.06(6) . . ?
C68 O9 C69 113.4(2) . . ?
C2 C1 C6 118.0(3) . . ?
C2 C1 C69 123.6(3) . . ?
C6 C1 C69 118.3(3) . . ?
C1 C2 O1 125.1(3) . . ?
C1 C2 C3 121.3(3) . . ?
O1 C2 C3 113.4(3) . . ?
C2 C3 C4 118.6(3) . . ?
C2 C3 C17 120.0(3) . . ?
C4 C3 C17 121.2(3) . . ?
C5 C4 C3 122.1(3) . . ?
C5 C4 H4 118.9 . . ?
C3 C4 H4 118.9 . . ?
C4 C5 C6 116.8(3) . . ?
C4 C5 C7 123.1(3) . . ?
C6 C5 C7 120.1(3) . . ?
C5 C6 C1 123.1(3) . . ?
C5 C6 H6 118.4 . . ?
C1 C6 H6 118.4 . . ?
C8 C7 C10 109.5(3) . . ?
C8 C7 C9 107.3(3) . . ?
C10 C7 C9 110.1(4) . . ?
C8 C7 C5 111.5(3) . . ?
C10 C7 C5 109.5(3) . . ?
C9 C7 C5 108.9(3) . . ?
C7 C8 H8A 109.5 . . ?
C7 C8 H8B 109.5 . . ?
H8A C8 H8B 109.5 . . ?
C7 C8 H8C 109.5 . . ?
H8A C8 H8C 109.5 . . ?
H8B C8 H8C 109.5 . . ?
C7 C9 H9A 109.5 . . ?
C7 C9 H9B 109.5 . . ?
H9A C9 H9B 109.5 . . ?
C7 C9 H9C 109.5 . . ?
H9A C9 H9C 109.5 . . ?
H9B C9 H9C 109.5 . . ?
C7 C10 H10A 109.5 . . ?
C7 C10 H10B 109.5 . . ?
H10A C10 H10B 109.5 . . ?
C7 C10 H10C 109.5 . . ?
H10A C10 H10C 109.5 . . ?
H10B C10 H10C 109.5 . . ?
O1 C11 C12 113.7(3) . . ?
O1 C11 H11A 108.8 . . ?
C12 C11 H11A 108.8 . . ?
O1 C11 H11B 108.8 . . ?
C12 C11 H11B 108.8 . . ?
H11A C11 H11B 107.7 . . ?
O2 C12 C11 121.6(3) . . ?
O2 C12 C13 120.3(3) . . ?
C11 C12 C13 118.2(3) . . ?
C16 C13 C15 110.8(3) . . ?
C16 C13 C14 110.1(3) . . ?
C15 C13 C14 109.1(3) . . ?
C16 C13 C12 109.0(3) . . ?
C15 C13 C12 110.0(3) . . ?
C14 C13 C12 107.8(3) . . ?
C13 C14 H14A 109.5 . . ?
C13 C14 H14B 109.5 . . ?
H14A C14 H14B 109.5 . . ?
C13 C14 H14C 109.5 . . ?
H14A C14 H14C 109.5 . . ?
H14B C14 H14C 109.5 . . ?
C13 C15 H15A 109.5 . . ?
C13 C15 H15B 109.5 . . ?
H15A C15 H15B 109.5 . . ?
C13 C15 H15C 109.5 . . ?
H15A C15 H15C 109.5 . . ?
H15B C15 H15C 109.5 . . ?
C13 C16 H16A 109.5 . . ?
C13 C16 H16B 109.5 . . ?
H16A C16 H16B 109.5 . . ?
C13 C16 H16C 109.5 . . ?
H16A C16 H16C 109.5 . . ?
H16B C16 H16C 109.5 . . ?
C3 C17 C18 114.8(3) . . ?
C3 C17 H17A 108.6 . . ?
C18 C17 H17A 108.6 . . ?
C3 C17 H17B 108.6 . . ?
C18 C17 H17B 108.6 . . ?
H17A C17 H17B 107.6 . . ?
C23 C18 C19 118.0(3) . . ?
C23 C18 C17 120.8(3) . . ?
C19 C18 C17 121.2(3) . . ?
O3 C19 C18 119.7(3) . . ?
O3 C19 C20 119.0(3) . . ?
C18 C19 C20 121.3(3) . . ?
C21 C20 C19 117.3(3) . . ?
C21 C20 C34 122.4(3) . . ?
C19 C20 C34 120.3(3) . . ?
C22 C21 C20 123.8(3) . . ?
C22 C21 H21 118.1 . . ?
C20 C21 H21 118.1 . . ?
C21 C22 C23 116.3(3) . . ?
C21 C22 C24 122.4(3) . . ?
C23 C22 C24 121.1(3) . . ?
C18 C23 C22 123.3(3) . . ?
C18 C23 H23 118.3 . . ?
C22 C23 H23 118.3 . . ?
C27 C24 C26 109.6(3) . . ?
C27 C24 C25 108.3(4) . . ?
C26 C24 C25 107.7(3) . . ?
C27 C24 C22 112.3(3) . . ?
C26 C24 C22 112.5(3) . . ?
C25 C24 C22 106.3(3) . . ?
C24 C25 H25A 109.5 . . ?
C24 C25 H25B 109.5 . . ?
H25A C25 H25B 109.5 . . ?
C24 C25 H25C 109.5 . . ?
H25A C25 H25C 109.5 . . ?
H25B C25 H25C 109.5 . . ?
C24 C26 H26A 109.5 . . ?
C24 C26 H26B 109.5 . . ?
H26A C26 H26B 109.5 . . ?
C24 C26 H26C 109.5 . . ?
H26A C26 H26C 109.5 . . ?
H26B C26 H26C 109.5 . . ?
C24 C27 H27A 109.5 . . ?
C24 C27 H27B 109.5 . . ?
H27A C27 H27B 109.5 . . ?
C24 C27 H27C 109.5 . . ?
H27A C27 H27C 109.5 . . ?
H27B C27 H27C 109.5 . . ?
O3 C28 C29 109.9(3) . . ?
O3 C28 H28A 109.7 . . ?
C29 C28 H28A 109.7 . . ?
O3 C28 H28B 109.7 . . ?
C29 C28 H28B 109.7 . . ?
H28A C28 H28B 108.2 . . ?
O4 C29 C28 120.6(3) . . ?
O4 C29 C30 122.5(3) . . ?
C28 C29 C30 116.9(3) . . ?
C31 C30 C29 110.6(3) . . ?
C31 C30 C32 110.6(3) . . ?
C29 C30 C32 110.5(3) . . ?
C31 C30 C33 108.0(3) . . ?
C29 C30 C33 106.4(3) . . ?
C32 C30 C33 110.7(3) . . ?
C30 C31 H31A 109.5 . . ?
C30 C31 H31B 109.5 . . ?
H31A C31 H31B 109.5 . . ?
C30 C31 H31C 109.5 . . ?
H31A C31 H31C 109.5 . . ?
H31B C31 H31C 109.5 . . ?
C30 C32 H32A 109.5 . . ?
C30 C32 H32B 109.5 . . ?
H32A C32 H32B 109.5 . . ?
C30 C32 H32C 109.5 . . ?
H32A C32 H32C 109.5 . . ?
H32B C32 H32C 109.5 . . ?
C30 C33 H33A 109.5 . . ?
C30 C33 H33B 109.5 . . ?
H33A C33 H33B 109.5 . . ?
C30 C33 H33C 109.5 . . ?
H33A C33 H33C 109.5 . . ?
H33B C33 H33C 109.5 . . ?
C35 C34 C20 112.7(3) . . ?
C35 C34 H34A 109.0 . . ?
C20 C34 H34A 109.0 . . ?
C35 C34 H34B 109.0 . . ?
C20 C34 H34B 109.0 . . ?
H34A C34 H34B 107.8 . . ?
C40 C35 C36 117.2(3) . . ?
C40 C35 C34 118.8(3) . . ?
C36 C35 C34 123.8(3) . . ?
C37 C36 O5 118.2(3) . . ?
C37 C36 C35 121.6(3) . . ?
O5 C36 C35 120.2(3) . . ?
C36 C37 C38 118.9(3) . . ?
C36 C37 C51 121.9(3) . . ?
C38 C37 C51 119.1(3) . . ?
C39 C38 C37 122.0(3) . . ?
C39 C38 H38 119.0 . . ?
C37 C38 H38 119.0 . . ?
C38 C39 C40 116.6(3) . . ?
C38 C39 C41 123.6(3) . . ?
C40 C39 C41 119.7(3) . . ?
C35 C40 C39 123.7(3) . . ?
C35 C40 H40 118.2 . . ?
C39 C40 H40 118.2 . . ?
C43 C41 C44 108.9(3) . . ?
C43 C41 C42 109.5(3) . . ?
C44 C41 C42 107.9(3) . . ?
C43 C41 C39 110.7(3) . . ?
C44 C41 C39 111.5(3) . . ?
C42 C41 C39 108.2(3) . . ?
C41 C42 H42A 109.5 . . ?
C41 C42 H42B 109.5 . . ?
H42A C42 H42B 109.5 . . ?
C41 C42 H42C 109.5 . . ?
H42A C42 H42C 109.5 . . ?
H42B C42 H42C 109.5 . . ?
C41 C43 H43A 109.5 . . ?
C41 C43 H43B 109.5 . . ?
H43A C43 H43B 109.5 . . ?
C41 C43 H43C 109.5 . . ?
H43A C43 H43C 109.5 . . ?
H43B C43 H43C 109.5 . . ?
C41 C44 H44A 109.5 . . ?
C41 C44 H44B 109.5 . . ?
H44A C44 H44B 109.5 . . ?
C41 C44 H44C 109.5 . . ?
H44A C44 H44C 109.5 . . ?
H44B C44 H44C 109.5 . . ?
O5 C45 C46 112.7(3) . . ?
O5 C45 H45A 109.1 . . ?
C46 C45 H45A 109.1 . . ?
O5 C45 H45B 109.1 . . ?
C46 C45 H45B 109.1 . . ?
H45A C45 H45B 107.8 . . ?
O6 C46 C45 121.5(3) . . ?
O6 C46 C47 120.0(3) . . ?
C45 C46 C47 118.5(3) . . ?
C50 C47 C48 110.2(3) . . ?
C50 C47 C49 109.7(3) . . ?
C48 C47 C49 110.2(3) . . ?
C50 C47 C46 112.2(3) . . ?
C48 C47 C46 105.6(3) . . ?
C49 C47 C46 108.9(3) . . ?
C47 C48 H48A 109.5 . . ?
C47 C48 H48B 109.5 . . ?
H48A C48 H48B 109.5 . . ?
C47 C48 H48C 109.5 . . ?
H48A C48 H48C 109.5 . . ?
H48B C48 H48C 109.5 . . ?
C47 C49 H49A 109.5 . . ?
C47 C49 H49B 109.5 . . ?
H49A C49 H49B 109.5 . . ?
C47 C49 H49C 109.5 . . ?
H49A C49 H49C 109.5 . . ?
H49B C49 H49C 109.5 . . ?
C47 C50 H50A 109.5 . . ?
C47 C50 H50B 109.5 . . ?
H50A C50 H50B 109.5 . . ?
C47 C50 H50C 109.5 . . ?
H50A C50 H50C 109.5 . . ?
H50B C50 H50C 109.5 . . ?
C52 C51 C37 110.1(3) . . ?
C52 C51 H51A 109.6 . . ?
C37 C51 H51A 109.6 . . ?
C52 C51 H51B 109.6 . . ?
C37 C51 H51B 109.6 . . ?
H51A C51 H51B 108.2 . . ?
C57 C52 C53 117.9(3) . . ?
C57 C52 C51 119.6(3) . . ?
C53 C52 C51 122.3(3) . . ?
O7 C53 C54 118.3(3) . . ?
O7 C53 C52 121.8(3) . . ?
C54 C53 C52 119.8(3) . . ?
C53 C54 C55 119.3(3) . . ?
C53 C54 C68 120.2(3) . . ?
C55 C54 C68 120.4(3) . . ?
C56 C55 C54 122.8(3) . . ?
C56 C55 H55 118.6 . . ?
C54 C55 H55 118.6 . . ?
C55 C56 C57 115.4(3) . . ?
C55 C56 C58 124.0(3) . . ?
C57 C56 C58 120.5(3) . . ?
C52 C57 C56 124.5(3) . . ?
C52 C57 H57 117.7 . . ?
C56 C57 H57 117.7 . . ?
C61 C58 C60 109.8(3) . . ?
C61 C58 C56 112.3(3) . . ?
C60 C58 C56 110.3(3) . . ?
C61 C58 C59 108.0(3) . . ?
C60 C58 C59 107.7(3) . . ?
C56 C58 C59 108.6(3) . . ?
C58 C59 H59A 109.5 . . ?
C58 C59 H59B 109.5 . . ?
H59A C59 H59B 109.5 . . ?
C58 C59 H59C 109.5 . . ?
H59A C59 H59C 109.5 . . ?
H59B C59 H59C 109.5 . . ?
C58 C60 H60A 109.5 . . ?
C58 C60 H60B 109.5 . . ?
H60A C60 H60B 109.5 . . ?
C58 C60 H60C 109.5 . . ?
H60A C60 H60C 109.5 . . ?
H60B C60 H60C 109.5 . . ?
C58 C61 H61A 109.5 . . ?
C58 C61 H61B 109.5 . . ?
H61A C61 H61B 109.5 . . ?
C58 C61 H61C 109.5 . . ?
H61A C61 H61C 109.5 . . ?
H61B C61 H61C 109.5 . . ?
O7 C62 C63 111.9(3) . . ?
O7 C62 H62A 109.2 . . ?
C63 C62 H62A 109.2 . . ?
O7 C62 H62B 109.2 . . ?
C63 C62 H62B 109.2 . . ?
H62A C62 H62B 107.9 . . ?
O8 C63 C64 120.9(3) . . ?
O8 C63 C62 121.8(3) . . ?
C64 C63 C62 117.2(3) . . ?
C63 C64 C65 111.0(3) . . ?
C63 C64 C66 112.0(3) . . ?
C65 C64 C66 109.7(3) . . ?
C63 C64 C67 106.2(3) . . ?
C65 C64 C67 109.4(3) . . ?
C66 C64 C67 108.5(3) . . ?
C64 C65 H65A 109.5 . . ?
C64 C65 H65B 109.5 . . ?
H65A C65 H65B 109.5 . . ?
C64 C65 H65C 109.5 . . ?
H65A C65 H65C 109.5 . . ?
H65B C65 H65C 109.5 . . ?
C64 C66 H66A 109.5 . . ?
C64 C66 H66B 109.5 . . ?
H66A C66 H66B 109.5 . . ?
C64 C66 H66C 109.5 . . ?
H66A C66 H66C 109.5 . . ?
H66B C66 H66C 109.5 . . ?
C64 C67 H67A 109.5 . . ?
C64 C67 H67B 109.5 . . ?
H67A C67 H67B 109.5 . . ?
C64 C67 H67C 109.5 . . ?
H67A C67 H67C 109.5 . . ?
H67B C67 H67C 109.5 . . ?
O9 C68 C54 107.5(3) . . ?
O9 C68 H68A 110.2 . . ?
C54 C68 H68A 110.2 . . ?
O9 C68 H68B 110.2 . . ?
C54 C68 H68B 110.2 . . ?
H68A C68 H68B 108.5 . . ?
O9 C69 C1 108.5(3) . . ?
O9 C69 H69A 110.0 . . ?
C1 C69 H69A 110.0 . . ?
O9 C69 H69B 110.0 . . ?
C1 C69 H69B 110.0 . . ?
H69A C69 H69B 108.4 . . ?
N1 C70 C71 179.1(6) . . ?
C70 C71 H71A 109.5 . . ?
C70 C71 H71B 109.5 . . ?
H71A C71 H71B 109.5 . . ?
C70 C71 H71C 109.5 . . ?
H71A C71 H71C 109.5 . . ?
H71B C71 H71C 109.5 . . ?

loop_
_geom_bond_atom_site_label_1
_geom_bond_atom_site_label_2
_geom_bond_distance
_geom_bond_site_symmetry_2
_geom_bond_publ_flag
O1 C2 1.388(4) . ?
O1 C11 1.421(4) . ?
O1 O3 2.908(3) . ?
O1 O7 4.151(3) . ?
O2 C12 1.203(4) . ?
O3 C19 1.389(4) . ?
O3 C28 1.425(4) . ?
O3 O5 3.440(3) . ?
O4 C29 1.213(4) . ?
O5 C36 1.397(4) . ?
O5 C45 1.437(4) . ?
O5 O7 3.368(3) . ?
O6 C46 1.210(4) . ?
O7 C53 1.368(4) . ?
O7 C62 1.434(4) . ?
O8 C63 1.227(4) . ?
O9 C68 1.418(4) . ?
O9 C69 1.420(4) . ?
C1 C2 1.381(5) . ?
C1 C6 1.395(5) . ?
C1 C69 1.507(5) . ?
C2 C3 1.396(5) . ?
C3 C4 1.397(5) . ?
C3 C17 1.515(5) . ?
C4 C5 1.391(5) . ?
C4 H4 0.9300 . ?
C5 C6 1.393(5) . ?
C5 C7 1.550(5) . ?
C6 H6 0.9300 . ?
C7 C8 1.511(5) . ?
C7 C10 1.526(6) . ?
C7 C9 1.541(6) . ?
C8 H8A 0.9600 . ?
C8 H8B 0.9600 . ?
C8 H8C 0.9600 . ?
C9 H9A 0.9600 . ?
C9 H9B 0.9600 . ?
C9 H9C 0.9600 . ?
C10 H10A 0.9600 . ?
C10 H10B 0.9600 . ?
C10 H10C 0.9600 . ?
C11 C12 1.498(5) . ?
C11 H11A 0.9700 . ?
C11 H11B 0.9700 . ?
C12 C13 1.562(5) . ?
C13 C16 1.520(5) . ?
C13 C15 1.529(5) . ?
C13 C14 1.537(5) . ?
C14 H14A 0.9600 . ?
C14 H14B 0.9600 . ?
C14 H14C 0.9600 . ?
C15 H15A 0.9600 . ?
C15 H15B 0.9600 . ?
C15 H15C 0.9600 . ?
C16 H16A 0.9600 . ?
C16 H16B 0.9600 . ?
C16 H16C 0.9600 . ?
C17 C18 1.517(5) . ?
C17 H17A 0.9700 . ?
C17 H17B 0.9700 . ?
C18 C23 1.385(5) . ?
C18 C19 1.397(5) . ?
C19 C20 1.401(5) . ?
C20 C21 1.390(5) . ?
C20 C34 1.522(5) . ?
C21 C22 1.383(5) . ?
C21 H21 0.9300 . ?
C22 C23 1.390(5) . ?
C22 C24 1.549(5) . ?
C23 H23 0.9300 . ?
C24 C27 1.511(6) . ?
C24 C26 1.525(5) . ?
C24 C25 1.544(6) . ?
C25 H25A 0.9600 . ?
C25 H25B 0.9600 . ?
C25 H25C 0.9600 . ?
C26 H26A 0.9600 . ?
C26 H26B 0.9600 . ?
C26 H26C 0.9600 . ?
C27 H27A 0.9600 . ?
C27 H27B 0.9600 . ?
C27 H27C 0.9600 . ?
C28 C29 1.499(5) . ?
C28 H28A 0.9700 . ?
C28 H28B 0.9700 . ?
C29 C30 1.519(5) . ?
C30 C31 1.510(5) . ?
C30 C32 1.525(5) . ?
C30 C33 1.539(5) . ?
C31 H31A 0.9600 . ?
C31 H31B 0.9600 . ?
C31 H31C 0.9600 . ?
C32 H32A 0.9600 . ?
C32 H32B 0.9600 . ?
C32 H32C 0.9600 . ?
C33 H33A 0.9600 . ?
C33 H33B 0.9600 . ?
C33 H33C 0.9600 . ?
C34 C35 1.502(5) . ?
C34 H34A 0.9700 . ?
C34 H34B 0.9700 . ?
C35 C40 1.377(5) . ?
C35 C36 1.415(5) . ?
C36 C37 1.375(5) . ?
C37 C38 1.397(5) . ?
C37 C51 1.534(5) . ?
C38 C39 1.396(5) . ?
C38 H38 0.9300 . ?
C39 C40 1.399(5) . ?
C39 C41 1.540(5) . ?
C40 H40 0.9300 . ?
C41 C43 1.509(5) . ?
C41 C44 1.514(6) . ?
C41 C42 1.525(5) . ?
C42 H42A 0.9600 . ?
C42 H42B 0.9600 . ?
C42 H42C 0.9600 . ?
C43 H43A 0.9600 . ?
C43 H43B 0.9600 . ?
C43 H43C 0.9600 . ?
C44 H44A 0.9600 . ?
C44 H44B 0.9600 . ?
C44 H44C 0.9600 . ?
C45 C46 1.511(5) . ?
C45 H45A 0.9700 . ?
C45 H45B 0.9700 . ?
C46 C47 1.539(5) . ?
C47 C50 1.525(5) . ?
C47 C48 1.530(5) . ?
C47 C49 1.534(5) . ?
C48 H48A 0.9600 . ?
C48 H48B 0.9600 . ?
C48 H48C 0.9600 . ?
C49 H49A 0.9600 . ?
C49 H49B 0.9600 . ?
C49 H49C 0.9600 . ?
C50 H50A 0.9600 . ?
C50 H50B 0.9600 . ?
C50 H50C 0.9600 . ?
C51 C52 1.531(5) . ?
C51 H51A 0.9700 . ?
C51 H51B 0.9700 . ?
C52 C57 1.379(5) . ?
C52 C53 1.408(5) . ?
C53 C54 1.397(5) . ?
C54 C55 1.404(5) . ?
C54 C68 1.498(5) . ?
C55 C56 1.386(5) . ?
C55 H55 0.9300 . ?
C56 C57 1.405(5) . ?
C56 C58 1.529(5) . ?
C57 H57 0.9300 . ?
C58 C61 1.516(5) . ?
C58 C60 1.525(5) . ?
C58 C59 1.545(5) . ?
C59 H59A 0.9600 . ?
C59 H59B 0.9600 . ?
C59 H59C 0.9600 . ?
C60 H60A 0.9600 . ?
C60 H60B 0.9600 . ?
C60 H60C 0.9600 . ?
C61 H61A 0.9600 . ?
C61 H61B 0.9600 . ?
C61 H61C 0.9600 . ?
C62 C63 1.514(5) . ?
C62 H62A 0.9700 . ?
C62 H62B 0.9700 . ?
C63 C64 1.507(5) . ?
C64 C65 1.523(5) . ?
C64 C66 1.530(5) . ?
C64 C67 1.542(5) . ?
C65 H65A 0.9600 . ?
C65 H65B 0.9600 . ?
C65 H65C 0.9600 . ?
C66 H66A 0.9600 . ?
C66 H66B 0.9600 . ?
C66 H66C 0.9600 . ?
C67 H67A 0.9600 . ?
C67 H67B 0.9600 . ?
C67 H67C 0.9600 . ?
C68 H68A 0.9700 . ?
C68 H68B 0.9700 . ?
C69 H69A 0.9700 . ?
C69 H69B 0.9700 . ?
N1 C70 1.157(6) . ?
C70 C71 1.437(6) . ?
C71 H71A 0.9600 . ?
C71 H71B 0.9600 . ?
C71 H71C 0.9600 . ?

loop_
_cod_related_entry_id
_cod_related_entry_database
_cod_related_entry_code
1 ChemSpider 21119840
